data_4334402
loop_
_publ_author_name
'Julia R. Khusnutdinova'
'Jia Luo'
'Nigam P. Rath'
'Liviu M. Mirica'

_publ_section_title
;
 Late First-Row Transition Metal Complexes of a Tetradentate Pyridinophane
 Ligand: Electronic Properties and Reactivity Implications
;
_journal_name_full 'Inorganic Chemistry'
_journal_page_first 3920
_journal_page_last 3932
_journal_paper_doi 10.1021/ic400260z
_journal_volume 52
_journal_year 2013
_chemical_formula_moiety 'C26 H40 Cu N6 O, 2(Cl O4)'
_chemical_formula_sum 'C26 H40 Cl2 Cu N6 O9'
_chemical_formula_weight 715.08
_chemical_name_systematic
; 
 ? 
;
_space_group_IT_number 14
_space_group_name_Hall '-P 2yn'
_symmetry_cell_setting monoclinic
_symmetry_space_group_name_Hall '-P 2yn'
_symmetry_space_group_name_H-M 'P 1 21/n 1'
_atom_sites_solution_hydrogens geom
_atom_sites_solution_primary direct
_atom_sites_solution_secondary difmap
_audit_creation_method SHELXL-97
_cell_angle_alpha 90.00
_cell_angle_beta 107.903(4)
_cell_angle_gamma 90.00
_cell_formula_units_Z 4
_cell_length_a 12.4854(11)
_cell_length_b 13.6599(11)
_cell_length_c 19.3818(16)
_cell_measurement_reflns_used 9836
_cell_measurement_temperature 100(2)
_cell_measurement_theta_max 25.21
_cell_measurement_theta_min 2.27
_cell_volume 3145.5(5)
_computing_cell_refinement 'Bruker SAINT'
_computing_data_collection 'Bruker APEX2'
_computing_data_reduction 'Bruker SAINT'
_computing_molecular_graphics 'Bruker SHELXTL'
_computing_publication_material 'Bruker SHELXTL'
_computing_structure_refinement 'SHELXL-97 (Sheldrick, 2008)'
_computing_structure_solution 'SHELXS-97 (Sheldrick, 2008)'
_diffrn_ambient_temperature 100(2)
_diffrn_measured_fraction_theta_full 0.999
_diffrn_measured_fraction_theta_max 0.993
_diffrn_measurement_device_type 'Bruker APEX-II CCD'
_diffrn_measurement_method '\f and \w scans'
_diffrn_radiation_monochromator graphite
_diffrn_radiation_source 'fine-focus sealed tube'
_diffrn_radiation_type MoK\a
_diffrn_radiation_wavelength 0.71073
_diffrn_reflns_av_R_equivalents 0.0362
_diffrn_reflns_av_sigmaI/netI 0.0233
_diffrn_reflns_limit_h_max 15
_diffrn_reflns_limit_h_min -15
_diffrn_reflns_limit_k_max 15
_diffrn_reflns_limit_k_min -16
_diffrn_reflns_limit_l_max 23
_diffrn_reflns_limit_l_min -23
_diffrn_reflns_number 60487
_diffrn_reflns_theta_full 25.00
_diffrn_reflns_theta_max 25.42
_diffrn_reflns_theta_min 1.73
_exptl_absorpt_coefficient_mu 0.925
_exptl_absorpt_correction_T_max 0.9173
_exptl_absorpt_correction_T_min 0.8004
_exptl_absorpt_correction_type multi-scan
_exptl_absorpt_process_details 'sadabs v2008/1'
_exptl_crystal_colour blue
_exptl_crystal_density_diffrn 1.510
_exptl_crystal_density_meas ?
_exptl_crystal_description rectangular
_exptl_crystal_F_000 1492
_exptl_crystal_size_max 0.25
_exptl_crystal_size_mid 0.21
_exptl_crystal_size_min 0.10
_refine_diff_density_max 0.721
_refine_diff_density_min -0.571
_refine_diff_density_rms 0.067
_refine_ls_extinction_method none
_refine_ls_goodness_of_fit_ref 1.061
_refine_ls_hydrogen_treatment mixed
_refine_ls_matrix_type full
_refine_ls_number_parameters 430
_refine_ls_number_reflns 5767
_refine_ls_number_restraints 45
_refine_ls_restrained_S_all 1.166
_refine_ls_R_factor_all 0.0574
_refine_ls_R_factor_gt 0.0407
_refine_ls_shift/su_max 0.000
_refine_ls_shift/su_mean 0.000
_refine_ls_structure_factor_coef Fsqd
_refine_ls_weighting_details 'calc w=1/[\s^2^(Fo^2^)+(0.0391P)^2^+5.8917P] where P=(Fo^2^+2Fc^2^)/3'
_refine_ls_weighting_scheme calc
_refine_ls_wR_factor_gt 0.0944
_refine_ls_wR_factor_ref 0.1067
_reflns_number_gt 4645
_reflns_number_total 5767
_reflns_threshold_expression >2sigma(I)
_cod_data_source_file ic400260z_si_002_13.cif
_cod_data_source_block l26209
_cod_depositor_comments
;
The following automatic conversions were performed:

'_exptl_crystal_density_meas' value 'no' was changed to '?' - the
value is perceived as not measured.

Automatic conversion script
Id: cif_fix_values 3008 2015-01-20 13:52:24Z robertas 
;
_cod_database_code 4334402

loop_
_symmetry_equiv_pos_as_xyz
'x, y, z'
'-x+1/2, y+1/2, -z+1/2'
'-x, -y, -z'
'x-1/2, -y-1/2, z-1/2'

loop_
_atom_site_label
_atom_site_type_symbol
_atom_site_fract_x
_atom_site_fract_y
_atom_site_fract_z
_atom_site_U_iso_or_equiv
_atom_site_adp_type
_atom_site_occupancy
_atom_site_symmetry_multiplicity
_atom_site_calc_flag
_atom_site_refinement_flags
_atom_site_disorder_assembly
_atom_site_disorder_group
Cu1 Cu 0.38637(3) 0.33942(3) 0.16154(2) 0.02523(13) Uani 1 1 d . . .
Cl1 Cl 0.93332(9) 0.62306(7) 0.12573(5) 0.0433(2) Uani 1 1 d D . .
Cl2 Cl 0.69866(7) 0.07443(6) 0.03394(4) 0.0354(2) Uani 1 1 d D . .
N1 N 0.3979(2) 0.3773(2) 0.26364(14) 0.0287(6) Uani 1 1 d . . .
N2 N 0.3391(2) 0.4750(2) 0.13268(15) 0.0294(6) Uani 1 1 d . . .
N3 N 0.1888(2) 0.3421(2) 0.15584(14) 0.0262(6) Uani 1 1 d . . .
N4 N 0.5658(2) 0.4232(2) 0.20517(16) 0.0343(7) Uani 1 1 d . . .
N5 N 0.4240(2) 0.1532(2) 0.06639(15) 0.0296(6) Uani 1 1 d D . .
H5 H 0.437(3) 0.103(2) 0.043(2) 0.043(12) Uiso 1 1 d D . .
N6 N 0.4320(2) 0.2038(2) 0.18308(15) 0.0272(6) Uani 1 1 d D . .
H6 H 0.443(3) 0.184(3) 0.2268(17) 0.033 Uiso 1 1 d D . .
O1 O 0.36640(19) 0.31172(17) 0.05656(12) 0.0294(5) Uani 1 1 d . . .
O2 O 0.8616(2) 0.6522(2) 0.16800(16) 0.0633(9) Uani 1 1 d D A .
O3 O 0.9001(2) 0.5304(2) 0.09166(16) 0.0506(7) Uani 1 1 d D A .
O4 O 1.0468(2) 0.6152(3) 0.17460(14) 0.0570(8) Uani 1 1 d D A .
O6 O 0.7446(3) 0.0065(3) -0.00280(16) 0.0709(10) Uani 1 1 d D B .
O5 O 0.9557(8) 0.6913(10) 0.0750(7) 0.062(3) Uani 0.50 1 d PD A 1
O7 O 0.6942(8) 0.0589(8) 0.1039(4) 0.075(2) Uani 0.50 1 d PD B 1
O8 O 0.6168(5) 0.1368(5) -0.0147(4) 0.0492(14) Uani 0.50 1 d PD B 1
O9 O 0.8041(4) 0.1356(4) 0.0458(3) 0.0570(16) Uani 0.50 1 d PD B 1
O5' O 0.9021(8) 0.6961(10) 0.0695(7) 0.062(3) Uani 0.50 1 d PD A 2
O7' O 0.7543(7) 0.0843(8) 0.1098(3) 0.075(2) Uani 0.50 1 d PD B 2
O8' O 0.6625(6) 0.1676(4) 0.0038(4) 0.0492(14) Uani 0.50 1 d PD B 2
O9' O 0.5911(4) 0.0187(4) 0.0286(3) 0.0477(15) Uani 0.50 1 d PD B 2
C1 C 0.4999(3) 0.3927(3) 0.31152(18) 0.0312(8) Uani 1 1 d . . .
C2 C 0.5124(3) 0.4106(3) 0.38394(19) 0.0351(8) Uani 1 1 d . . .
H2 H 0.5847 0.4224 0.4175 0.042 Uiso 1 1 calc R . .
C3 C 0.4176(3) 0.4110(3) 0.40623(19) 0.0352(8) Uani 1 1 d . . .
H3 H 0.4244 0.4184 0.4561 0.042 Uiso 1 1 calc R . .
C4 C 0.3129(3) 0.4007(3) 0.35577(18) 0.0325(8) Uani 1 1 d . . .
H4 H 0.2470 0.4032 0.3704 0.039 Uiso 1 1 calc R . .
C5 C 0.3047(3) 0.3867(3) 0.28373(18) 0.0284(7) Uani 1 1 d . . .
C6 C 0.1938(3) 0.3946(3) 0.22367(17) 0.0311(8) Uani 1 1 d . . .
H6A H 0.1334 0.3689 0.2419 0.037 Uiso 1 1 calc R . .
H6B H 0.1777 0.4647 0.2121 0.037 Uiso 1 1 calc R . .
C7 C 0.1496(3) 0.4089(3) 0.09245(18) 0.0298(8) Uani 1 1 d . . .
H7A H 0.0753 0.4361 0.0905 0.036 Uiso 1 1 calc R . .
H7B H 0.1403 0.3711 0.0474 0.036 Uiso 1 1 calc R . .
C8 C 0.2309(3) 0.4916(3) 0.09625(17) 0.0295(8) Uani 1 1 d . . .
C9 C 0.1963(4) 0.5821(3) 0.06433(18) 0.0373(9) Uani 1 1 d . . .
H9 H 0.1193 0.5938 0.0387 0.045 Uiso 1 1 calc R . .
C10 C 0.2752(4) 0.6542(3) 0.0704(2) 0.0439(10) Uani 1 1 d . . .
H10 H 0.2539 0.7154 0.0468 0.053 Uiso 1 1 calc R . .
C11 C 0.3855(4) 0.6374(3) 0.1111(2) 0.0440(10) Uani 1 1 d . . .
H11 H 0.4402 0.6875 0.1165 0.053 Uiso 1 1 calc R . .
C12 C 0.4163(3) 0.5471(3) 0.14388(19) 0.0335(8) Uani 1 1 d . . .
C13 C 0.5298(3) 0.5273(3) 0.1988(2) 0.0401(9) Uani 1 1 d . . .
H13A H 0.5871 0.5667 0.1856 0.048 Uiso 1 1 calc R . .
H13B H 0.5278 0.5501 0.2469 0.048 Uiso 1 1 calc R . .
C14 C 0.5985(3) 0.3918(3) 0.2817(2) 0.0382(9) Uani 1 1 d . . .
H14A H 0.6579 0.4360 0.3112 0.046 Uiso 1 1 calc R . .
H14B H 0.6301 0.3249 0.2859 0.046 Uiso 1 1 calc R . .
C15 C 0.1205(3) 0.2491(3) 0.14703(18) 0.0315(8) Uani 1 1 d . . .
C16 C 0.1332(3) 0.1904(3) 0.08315(19) 0.0357(8) Uani 1 1 d . . .
H16A H 0.1018 0.2277 0.0383 0.054 Uiso 1 1 calc R . .
H16B H 0.0928 0.1281 0.0796 0.054 Uiso 1 1 calc R . .
H16C H 0.2131 0.1775 0.0904 0.054 Uiso 1 1 calc R . .
C17 C -0.0051(3) 0.2697(3) 0.1348(3) 0.0520(11) Uani 1 1 d . . .
H17A H -0.0138 0.3077 0.1757 0.078 Uiso 1 1 calc R . .
H17B H -0.0457 0.2076 0.1311 0.078 Uiso 1 1 calc R . .
H17C H -0.0357 0.3070 0.0899 0.078 Uiso 1 1 calc R . .
C18 C 0.1673(3) 0.1867(3) 0.21511(19) 0.0376(9) Uani 1 1 d . . .
H18A H 0.2486 0.1783 0.2250 0.056 Uiso 1 1 calc R . .
H18B H 0.1306 0.1224 0.2076 0.056 Uiso 1 1 calc R . .
H18C H 0.1528 0.2193 0.2564 0.056 Uiso 1 1 calc R . .
C19 C 0.6577(3) 0.4041(3) 0.1706(2) 0.0429(10) Uani 1 1 d . . .
C20 C 0.6718(3) 0.2941(3) 0.1627(2) 0.0477(11) Uani 1 1 d . . .
H20A H 0.6871 0.2626 0.2102 0.072 Uiso 1 1 calc R . .
H20B H 0.7348 0.2821 0.1436 0.072 Uiso 1 1 calc R . .
H20C H 0.6026 0.2669 0.1292 0.072 Uiso 1 1 calc R . .
C21 C 0.7714(3) 0.4463(4) 0.2171(3) 0.0598(13) Uani 1 1 d . . .
H21A H 0.7990 0.4087 0.2622 0.090 Uiso 1 1 calc R . .
H21B H 0.7615 0.5149 0.2286 0.090 Uiso 1 1 calc R . .
H21C H 0.8261 0.4421 0.1902 0.090 Uiso 1 1 calc R . .
C22 C 0.6227(3) 0.4490(3) 0.0948(2) 0.0502(11) Uani 1 1 d . . .
H22A H 0.6740 0.4266 0.0686 0.075 Uiso 1 1 calc R . .
H22B H 0.6260 0.5205 0.0987 0.075 Uiso 1 1 calc R . .
H22C H 0.5457 0.4287 0.0684 0.075 Uiso 1 1 calc R . .
C23 C 0.4446(3) 0.1367(3) 0.13999(18) 0.0299(8) Uani 1 1 d . . .
C24 C 0.3842(3) 0.2366(2) 0.02742(17) 0.0253(7) Uani 1 1 d . . .
C25 C 0.4816(3) 0.0353(3) 0.1620(2) 0.0377(9) Uani 1 1 d . . .
H25A H 0.4878 0.0260 0.2132 0.056 Uiso 1 1 calc R . .
H25B H 0.5550 0.0238 0.1550 0.056 Uiso 1 1 calc R . .
H25C H 0.4264 -0.0109 0.1323 0.056 Uiso 1 1 calc R . .
C26 C 0.3640(3) 0.2278(3) -0.05207(18) 0.0341(8) Uani 1 1 d . . .
H26A H 0.2971 0.1875 -0.0734 0.051 Uiso 1 1 calc R . .
H26B H 0.4295 0.1972 -0.0611 0.051 Uiso 1 1 calc R . .
H26C H 0.3522 0.2931 -0.0741 0.051 Uiso 1 1 calc R . .

loop_
_atom_site_aniso_label
_atom_site_aniso_U_11
_atom_site_aniso_U_22
_atom_site_aniso_U_33
_atom_site_aniso_U_23
_atom_site_aniso_U_13
_atom_site_aniso_U_12
Cu1 0.0257(2) 0.0293(2) 0.0232(2) -0.00254(17) 0.01130(16) -0.00047(17)
Cl1 0.0620(6) 0.0407(5) 0.0232(4) -0.0019(4) 0.0073(4) 0.0080(5)
Cl2 0.0436(5) 0.0322(5) 0.0281(4) -0.0026(4) 0.0076(4) -0.0019(4)
N1 0.0265(14) 0.0356(16) 0.0254(14) -0.0007(13) 0.0101(12) 0.0024(12)
N2 0.0394(16) 0.0294(15) 0.0273(14) -0.0031(12) 0.0219(13) -0.0032(13)
N3 0.0254(14) 0.0334(15) 0.0213(13) 0.0046(12) 0.0095(11) 0.0032(12)
N4 0.0290(15) 0.0431(18) 0.0364(16) -0.0136(14) 0.0187(13) -0.0065(13)
N5 0.0350(16) 0.0287(16) 0.0286(15) 0.0024(13) 0.0151(13) 0.0050(13)
N6 0.0225(14) 0.0352(16) 0.0240(14) 0.0019(13) 0.0073(11) 0.0020(12)
O1 0.0303(12) 0.0337(13) 0.0272(12) -0.0010(11) 0.0131(10) 0.0002(10)
O2 0.0552(18) 0.081(2) 0.0473(17) -0.0179(16) 0.0058(14) 0.0361(17)
O3 0.0510(17) 0.0520(18) 0.0535(17) -0.0136(15) 0.0230(14) -0.0017(14)
O4 0.0440(16) 0.093(2) 0.0348(15) -0.0199(16) 0.0133(13) 0.0031(16)
O6 0.094(3) 0.082(2) 0.0399(17) 0.0080(17) 0.0260(17) 0.043(2)
O5 0.100(8) 0.048(2) 0.025(2) 0.0101(16) 0.003(6) 0.006(6)
O7 0.129(8) 0.065(5) 0.051(2) 0.020(3) 0.059(4) 0.020(5)
O8 0.054(4) 0.037(3) 0.054(4) 0.015(3) 0.013(3) 0.003(2)
O9 0.040(3) 0.057(4) 0.070(4) -0.014(3) 0.011(3) -0.015(3)
O5' 0.100(8) 0.048(2) 0.025(2) 0.0101(16) 0.003(6) 0.006(6)
O7' 0.129(8) 0.065(5) 0.051(2) 0.020(3) 0.059(4) 0.020(5)
O8' 0.054(4) 0.037(3) 0.054(4) 0.015(3) 0.013(3) 0.003(2)
O9' 0.064(4) 0.032(3) 0.074(4) -0.033(3) 0.061(3) -0.028(3)
C1 0.0272(17) 0.035(2) 0.0317(18) -0.0062(16) 0.0102(14) 0.0020(15)
C2 0.0317(18) 0.040(2) 0.0307(19) -0.0069(16) 0.0052(15) 0.0037(16)
C3 0.045(2) 0.038(2) 0.0238(17) -0.0004(16) 0.0118(16) 0.0095(17)
C4 0.0351(19) 0.039(2) 0.0277(18) 0.0030(16) 0.0153(15) 0.0081(16)
C5 0.0285(17) 0.0333(19) 0.0262(17) 0.0018(15) 0.0123(14) 0.0048(15)
C6 0.0292(18) 0.043(2) 0.0255(17) 0.0045(16) 0.0145(14) 0.0071(15)
C7 0.0304(18) 0.0340(19) 0.0255(17) 0.0042(15) 0.0092(14) 0.0046(15)
C8 0.0377(19) 0.0325(19) 0.0223(16) -0.0012(15) 0.0150(14) 0.0046(15)
C9 0.060(2) 0.032(2) 0.0245(18) 0.0005(16) 0.0191(17) 0.0068(18)
C10 0.075(3) 0.030(2) 0.034(2) 0.0027(17) 0.029(2) 0.007(2)
C11 0.077(3) 0.029(2) 0.043(2) -0.0097(17) 0.042(2) -0.0124(19)
C12 0.047(2) 0.0308(19) 0.0325(19) -0.0095(16) 0.0272(17) -0.0063(16)
C13 0.047(2) 0.039(2) 0.045(2) -0.0153(18) 0.0300(18) -0.0166(18)
C14 0.0246(17) 0.051(2) 0.039(2) -0.0142(18) 0.0103(15) -0.0019(16)
C15 0.0226(16) 0.041(2) 0.0312(18) 0.0101(16) 0.0087(14) -0.0009(15)
C16 0.038(2) 0.035(2) 0.0307(19) 0.0070(16) 0.0053(15) -0.0095(16)
C17 0.0245(19) 0.061(3) 0.069(3) 0.017(2) 0.0126(19) -0.0003(19)
C18 0.0362(19) 0.047(2) 0.0322(19) 0.0131(17) 0.0141(16) -0.0001(17)
C19 0.0278(19) 0.057(3) 0.052(2) -0.023(2) 0.0235(17) -0.0134(18)
C20 0.0278(19) 0.066(3) 0.054(2) -0.023(2) 0.0190(18) -0.0036(19)
C21 0.033(2) 0.083(3) 0.072(3) -0.037(3) 0.030(2) -0.021(2)
C22 0.047(2) 0.062(3) 0.054(3) -0.020(2) 0.035(2) -0.018(2)
C23 0.0225(16) 0.038(2) 0.0311(18) 0.0073(16) 0.0115(14) 0.0029(14)
C24 0.0212(16) 0.0278(18) 0.0298(17) 0.0005(15) 0.0123(13) -0.0011(13)
C25 0.036(2) 0.035(2) 0.046(2) 0.0090(18) 0.0183(17) 0.0105(16)
C26 0.041(2) 0.038(2) 0.0268(18) 0.0070(16) 0.0161(15) 0.0086(16)

loop_
_atom_type_symbol
_atom_type_description
_atom_type_scat_dispersion_real
_atom_type_scat_dispersion_imag
_atom_type_scat_source
C C 0.0033 0.0016 'International Tables Vol C Tables 4.2.6.8 and 6.1.1.4'
H H 0.0000 0.0000 'International Tables Vol C Tables 4.2.6.8 and 6.1.1.4'
N N 0.0061 0.0033 'International Tables Vol C Tables 4.2.6.8 and 6.1.1.4'
O O 0.0106 0.0060 'International Tables Vol C Tables 4.2.6.8 and 6.1.1.4'
Cl Cl 0.1484 0.1585 'International Tables Vol C Tables 4.2.6.8 and 6.1.1.4'
Cu Cu 0.3201 1.2651 'International Tables Vol C Tables 4.2.6.8 and 6.1.1.4'

loop_
_geom_angle_atom_site_label_1
_geom_angle_atom_site_label_2
_geom_angle_atom_site_label_3
_geom_angle
N6 Cu1 N2 176.06(11)
N6 Cu1 N1 96.09(12)
N2 Cu1 N1 87.85(11)
N6 Cu1 O1 88.56(11)
N2 Cu1 O1 87.49(10)
N1 Cu1 O1 175.08(11)
N6 Cu1 N4 101.30(11)
N2 Cu1 N4 79.61(11)
N1 Cu1 N4 75.89(10)
O1 Cu1 N4 104.82(9)
N6 Cu1 N3 104.48(10)
N2 Cu1 N3 76.25(10)
N1 Cu1 N3 78.78(10)
O1 Cu1 N3 98.53(9)
N4 Cu1 N3 145.40(9)
O3 Cl1 O5' 106.9(7)
O3 Cl1 O2 111.33(19)
O5' Cl1 O2 99.7(6)
O3 Cl1 O5 110.3(7)
O2 Cl1 O5 119.5(6)
O3 Cl1 O4 108.93(19)
O5' Cl1 O4 122.0(5)
O2 Cl1 O4 107.59(16)
O5 Cl1 O4 97.9(4)
O7 Cl2 O6 122.8(5)
O7 Cl2 O8' 115.9(6)
O6 Cl2 O8' 121.1(4)
O6 Cl2 O7' 116.2(5)
O8' Cl2 O7' 109.5(5)
O7 Cl2 O8 119.8(6)
O6 Cl2 O8 112.4(4)
O7' Cl2 O8 130.0(6)
O7 Cl2 O9 103.3(4)
O6 Cl2 O9 88.3(3)
O8' Cl2 O9 73.7(4)
O7' Cl2 O9 70.5(4)
O8 Cl2 O9 100.5(3)
O7 Cl2 O9' 72.0(4)
O6 Cl2 O9' 97.2(2)
O8' Cl2 O9' 105.0(4)
O7' Cl2 O9' 105.0(4)
O8 Cl2 O9' 79.5(4)
O9 Cl2 O9' 174.2(3)
C1 N1 C5 120.5(3)
C1 N1 Cu1 119.2(2)
C5 N1 Cu1 120.3(2)
C8 N2 C12 121.1(3)
C8 N2 Cu1 118.4(2)
C12 N2 Cu1 120.3(2)
C6 N3 C7 110.5(3)
C6 N3 C15 112.1(3)
C7 N3 C15 113.0(2)
C6 N3 Cu1 101.63(18)
C7 N3 Cu1 96.79(18)
C15 N3 Cu1 121.40(19)
C14 N4 C13 110.1(3)
C14 N4 C19 112.4(3)
C13 N4 C19 112.2(3)
C14 N4 Cu1 98.8(2)
C13 N4 Cu1 101.5(2)
C19 N4 Cu1 120.5(2)
C24 N5 C23 128.5(3)
C24 N5 H5 118(3)
C23 N5 H5 114(3)
C23 N6 Cu1 128.9(2)
C23 N6 H6 114(3)
Cu1 N6 H6 117(3)
C24 O1 Cu1 129.9(2)
N1 C1 C2 121.0(3)
N1 C1 C14 116.5(3)
C2 C1 C14 122.5(3)
C3 C2 C1 118.5(3)
C3 C2 H2 120.7
C1 C2 H2 120.7
C4 C3 C2 119.7(3)
C4 C3 H3 120.1
C2 C3 H3 120.1
C3 C4 C5 119.4(3)
C3 C4 H4 120.3
C5 C4 H4 120.3
N1 C5 C4 120.3(3)
N1 C5 C6 117.0(3)
C4 C5 C6 122.2(3)
N3 C6 C5 115.3(3)
N3 C6 H6A 108.5
C5 C6 H6A 108.5
N3 C6 H6B 108.5
C5 C6 H6B 108.5
H6A C6 H6B 107.5
N3 C7 C8 112.0(3)
N3 C7 H7A 109.2
C8 C7 H7A 109.2
N3 C7 H7B 109.2
C8 C7 H7B 109.2
H7A C7 H7B 107.9
N2 C8 C9 120.8(3)
N2 C8 C7 117.0(3)
C9 C8 C7 122.2(3)
C10 C9 C8 118.9(4)
C10 C9 H9 120.5
C8 C9 H9 120.5
C9 C10 C11 119.5(4)
C9 C10 H10 120.2
C11 C10 H10 120.2
C10 C11 C12 119.9(4)
C10 C11 H11 120.1
C12 C11 H11 120.1
N2 C12 C11 119.5(4)
N2 C12 C13 116.8(3)
C11 C12 C13 123.4(3)
N4 C13 C12 115.1(3)
N4 C13 H13A 108.5
C12 C13 H13A 108.5
N4 C13 H13B 108.5
C12 C13 H13B 108.5
H13A C13 H13B 107.5
N4 C14 C1 112.1(3)
N4 C14 H14A 109.2
C1 C14 H14A 109.2
N4 C14 H14B 109.2
C1 C14 H14B 109.2
H14A C14 H14B 107.9
N3 C15 C16 109.8(3)
N3 C15 C18 108.6(3)
C16 C15 C18 107.5(3)
N3 C15 C17 112.1(3)
C16 C15 C17 109.1(3)
C18 C15 C17 109.7(3)
C15 C16 H16A 109.5
C15 C16 H16B 109.5
H16A C16 H16B 109.5
C15 C16 H16C 109.5
H16A C16 H16C 109.5
H16B C16 H16C 109.5
C15 C17 H17A 109.5
C15 C17 H17B 109.5
H17A C17 H17B 109.5
C15 C17 H17C 109.5
H17A C17 H17C 109.5
H17B C17 H17C 109.5
C15 C18 H18A 109.5
C15 C18 H18B 109.5
H18A C18 H18B 109.5
C15 C18 H18C 109.5
H18A C18 H18C 109.5
H18B C18 H18C 109.5
N4 C19 C20 109.8(3)
N4 C19 C22 108.9(3)
C20 C19 C22 107.9(3)
N4 C19 C21 111.3(3)
C20 C19 C21 108.3(4)
C22 C19 C21 110.6(3)
C19 C20 H20A 109.5
C19 C20 H20B 109.5
H20A C20 H20B 109.5
C19 C20 H20C 109.5
H20A C20 H20C 109.5
H20B C20 H20C 109.5
C19 C21 H21A 109.5
C19 C21 H21B 109.5
H21A C21 H21B 109.5
C19 C21 H21C 109.5
H21A C21 H21C 109.5
H21B C21 H21C 109.5
C19 C22 H22A 109.5
C19 C22 H22B 109.5
H22A C22 H22B 109.5
C19 C22 H22C 109.5
H22A C22 H22C 109.5
H22B C22 H22C 109.5
N6 C23 N5 122.1(3)
N6 C23 C25 124.9(3)
N5 C23 C25 113.0(3)
O1 C24 N5 121.9(3)
O1 C24 C26 123.2(3)
N5 C24 C26 114.9(3)
C23 C25 H25A 109.5
C23 C25 H25B 109.5
H25A C25 H25B 109.5
C23 C25 H25C 109.5
H25A C25 H25C 109.5
H25B C25 H25C 109.5
C24 C26 H26A 109.5
C24 C26 H26B 109.5
H26A C26 H26B 109.5
C24 C26 H26C 109.5
H26A C26 H26C 109.5
H26B C26 H26C 109.5

loop_
_geom_bond_atom_site_label_1
_geom_bond_atom_site_label_2
_geom_bond_distance
Cu1 N6 1.945(3)
Cu1 N2 1.971(3)
Cu1 N1 2.007(3)
Cu1 O1 2.008(2)
Cu1 N4 2.425(3)
Cu1 N3 2.435(3)
Cl1 O3 1.429(3)
Cl1 O5' 1.440(6)
Cl1 O2 1.443(3)
Cl1 O5 1.443(7)
Cl1 O4 1.445(3)
Cl2 O7 1.391(6)
Cl2 O6 1.396(3)
Cl2 O8' 1.415(5)
Cl2 O7' 1.426(6)
Cl2 O8 1.437(5)
Cl2 O9 1.516(5)
Cl2 O9' 1.520(4)
N1 C1 1.343(4)
N1 C5 1.343(4)
N2 C8 1.338(4)
N2 C12 1.349(4)
N3 C6 1.482(4)
N3 C7 1.487(4)
N3 C15 1.511(4)
N4 C14 1.476(5)
N4 C13 1.486(5)
N4 C19 1.518(4)
N5 C24 1.373(4)
N5 C23 1.388(4)
N5 H5 0.86(3)
N6 C23 1.282(4)
N6 H6 0.86(3)
O1 C24 1.224(4)
C1 C2 1.385(5)
C1 C14 1.511(5)
C2 C3 1.380(5)
C2 H2 0.9500
C3 C4 1.378(5)
C3 H3 0.9500
C4 C5 1.381(5)
C4 H4 0.9500
C5 C6 1.514(4)
C6 H6A 0.9900
C6 H6B 0.9900
C7 C8 1.506(5)
C7 H7A 0.9900
C7 H7B 0.9900
C8 C9 1.390(5)
C9 C10 1.373(6)
C9 H9 0.9500
C10 C11 1.380(6)
C10 H10 0.9500
C11 C12 1.386(5)
C11 H11 0.9500
C12 C13 1.511(5)
C13 H13A 0.9900
C13 H13B 0.9900
C14 H14A 0.9900
C14 H14B 0.9900
C15 C16 1.524(5)
C15 C18 1.528(5)
C15 C17 1.538(5)
C16 H16A 0.9800
C16 H16B 0.9800
C16 H16C 0.9800
C17 H17A 0.9800
C17 H17B 0.9800
C17 H17C 0.9800
C18 H18A 0.9800
C18 H18B 0.9800
C18 H18C 0.9800
C19 C20 1.526(6)
C19 C22 1.528(6)
C19 C21 1.541(5)
C20 H20A 0.9800
C20 H20B 0.9800
C20 H20C 0.9800
C21 H21A 0.9800
C21 H21B 0.9800
C21 H21C 0.9800
C22 H22A 0.9800
C22 H22B 0.9800
C22 H22C 0.9800
C23 C25 1.479(5)
C24 C26 1.487(5)
C25 H25A 0.9800
C25 H25B 0.9800
C25 H25C 0.9800
C26 H26A 0.9800
C26 H26B 0.9800
C26 H26C 0.9800

loop_
_geom_hbond_atom_site_label_D
_geom_hbond_atom_site_label_H
_geom_hbond_atom_site_label_A
_geom_hbond_distance_DH
_geom_hbond_distance_HA
_geom_hbond_distance_DA
_geom_hbond_angle_DHA
_geom_hbond_site_symmetry_A
N6 H6 Cl1 0.86(3) 2.92(3) 3.734(3) 158(3) 2_645
N6 H6 O4 0.86(3) 2.10(3) 2.948(4) 170(3) 2_645
C6 H6B O4 0.99 2.59 3.505(5) 154.0 1_455
C7 H7A O3 0.99 2.54 3.526(4) 171.3 1_455
C14 H14B O2 0.99 2.51 3.408(5) 150.2 2_645

loop_
_geom_torsion_atom_site_label_1
_geom_torsion_atom_site_label_2
_geom_torsion_atom_site_label_3
_geom_torsion_atom_site_label_4
_geom_torsion
N6 Cu1 N1 C1 76.5(3)
N2 Cu1 N1 C1 -103.5(3)
N4 Cu1 N1 C1 -23.7(3)
N3 Cu1 N1 C1 -179.9(3)
N6 Cu1 N1 C5 -103.4(3)
N2 Cu1 N1 C5 76.6(3)
N4 Cu1 N1 C5 156.4(3)
N3 Cu1 N1 C5 0.2(3)
N1 Cu1 N2 C8 -106.5(2)
O1 Cu1 N2 C8 71.9(2)
N4 Cu1 N2 C8 177.5(2)
N3 Cu1 N2 C8 -27.5(2)
N1 Cu1 N2 C12 79.4(2)
O1 Cu1 N2 C12 -102.2(2)
N4 Cu1 N2 C12 3.3(2)
N3 Cu1 N2 C12 158.3(3)
N6 Cu1 N3 C6 107.8(2)
N2 Cu1 N3 C6 -76.2(2)
N1 Cu1 N3 C6 14.4(2)
O1 Cu1 N3 C6 -161.46(19)
N4 Cu1 N3 C6 -29.2(3)
N6 Cu1 N3 C7 -139.57(19)
N2 Cu1 N3 C7 36.44(19)
N1 Cu1 N3 C7 127.0(2)
O1 Cu1 N3 C7 -48.8(2)
N4 Cu1 N3 C7 83.5(2)
N6 Cu1 N3 C15 -17.3(2)
N2 Cu1 N3 C15 158.7(2)
N1 Cu1 N3 C15 -110.7(2)
O1 Cu1 N3 C15 73.5(2)
N4 Cu1 N3 C15 -154.2(2)
N6 Cu1 N4 C14 -59.4(2)
N2 Cu1 N4 C14 124.6(2)
N1 Cu1 N4 C14 34.2(2)
O1 Cu1 N4 C14 -150.9(2)
N3 Cu1 N4 C14 78.3(3)
N6 Cu1 N4 C13 -172.1(2)
N2 Cu1 N4 C13 11.8(2)
N1 Cu1 N4 C13 -78.6(2)
O1 Cu1 N4 C13 96.4(2)
N3 Cu1 N4 C13 -34.5(3)
N6 Cu1 N4 C19 63.3(3)
N2 Cu1 N4 C19 -112.8(3)
N1 Cu1 N4 C19 156.8(3)
O1 Cu1 N4 C19 -28.2(3)
N3 Cu1 N4 C19 -159.1(2)
N1 Cu1 N6 C23 -178.6(3)
O1 Cu1 N6 C23 3.0(3)
N4 Cu1 N6 C23 -101.8(3)
N3 Cu1 N6 C23 101.5(3)
N6 Cu1 O1 C24 -2.6(3)
N2 Cu1 O1 C24 177.3(3)
N4 Cu1 O1 C24 98.7(3)
N3 Cu1 O1 C24 -107.0(3)
C5 N1 C1 C2 5.5(5)
Cu1 N1 C1 C2 -174.4(3)
C5 N1 C1 C14 -173.1(3)
Cu1 N1 C1 C14 7.0(4)
N1 C1 C2 C3 0.8(6)
C14 C1 C2 C3 179.4(4)
C1 C2 C3 C4 -4.6(6)
C2 C3 C4 C5 2.2(6)
C1 N1 C5 C4 -7.9(5)
Cu1 N1 C5 C4 171.9(3)
C1 N1 C5 C6 164.3(3)
Cu1 N1 C5 C6 -15.9(4)
C3 C4 C5 N1 4.0(5)
C3 C4 C5 C6 -167.8(3)
C7 N3 C6 C5 -127.9(3)
C15 N3 C6 C5 105.0(3)
Cu1 N3 C6 C5 -26.0(3)
N1 C5 C6 N3 30.6(5)
C4 C5 C6 N3 -157.3(3)
C6 N3 C7 C8 64.0(3)
C15 N3 C7 C8 -169.6(3)
Cu1 N3 C7 C8 -41.2(3)
C12 N2 C8 C9 4.7(5)
Cu1 N2 C8 C9 -169.4(2)
C12 N2 C8 C7 -174.6(3)
Cu1 N2 C8 C7 11.3(4)
N3 C7 C8 N2 27.5(4)
N3 C7 C8 C9 -151.8(3)
N2 C8 C9 C10 0.3(5)
C7 C8 C9 C10 179.6(3)
C8 C9 C10 C11 -3.4(5)
C9 C10 C11 C12 1.6(5)
C8 N2 C12 C11 -6.5(5)
Cu1 N2 C12 C11 167.5(2)
C8 N2 C12 C13 167.1(3)
Cu1 N2 C12 C13 -18.9(4)
C10 C11 C12 N2 3.4(5)
C10 C11 C12 C13 -169.8(3)
C14 N4 C13 C12 -127.9(3)
C19 N4 C13 C12 106.0(3)
Cu1 N4 C13 C12 -24.0(3)
N2 C12 C13 N4 30.7(4)
C11 C12 C13 N4 -155.9(3)
C13 N4 C14 C1 65.0(4)
C19 N4 C14 C1 -169.0(3)
Cu1 N4 C14 C1 -40.7(3)
N1 C1 C14 N4 28.8(5)
C2 C1 C14 N4 -149.8(3)
C6 N3 C15 C16 -171.2(3)
C7 N3 C15 C16 63.1(3)
Cu1 N3 C15 C16 -51.1(3)
C6 N3 C15 C18 -54.0(3)
C7 N3 C15 C18 -179.6(3)
Cu1 N3 C15 C18 66.1(3)
C6 N3 C15 C17 67.3(4)
C7 N3 C15 C17 -58.3(4)
Cu1 N3 C15 C17 -172.5(2)
C14 N4 C19 C20 68.5(4)
C13 N4 C19 C20 -166.7(3)
Cu1 N4 C19 C20 -47.3(4)
C14 N4 C19 C22 -173.6(3)
C13 N4 C19 C22 -48.7(4)
Cu1 N4 C19 C22 70.6(4)
C14 N4 C19 C21 -51.4(5)
C13 N4 C19 C21 73.4(4)
Cu1 N4 C19 C21 -167.2(3)
Cu1 N6 C23 N5 -1.1(5)
Cu1 N6 C23 C25 179.0(2)
C24 N5 C23 N6 -3.0(5)
C24 N5 C23 C25 176.9(3)
Cu1 O1 C24 N5 0.1(4)
Cu1 O1 C24 C26 179.5(2)
C23 N5 C24 O1 3.5(5)
C23 N5 C24 C26 -176.0(3)
